data_7159120
loop_
_publ_author_name
'Li, Yarui'
'Huang, Xiaoxia'
'Peng, Shiyong'
'Wang, Jian'
'Lang, Ming'

_publ_section_title
;
 NHC-catalyzed [3 + 3] cycloaddition of &#x3b1;-bromoenals with
 nitroketene aminals or nitroketene <i>N</i>,<i>S</i>-acetals: synthesis
 of nitro-containing dihydropyridin-2-ones.
;
_journal_issue 7
_journal_name_full 'Organic &amp; biomolecular chemistry'
_journal_page_first 1399
_journal_page_last 1403
_journal_paper_doi 10.1039/d2ob02334b
_journal_volume 21
_journal_year 2023
_chemical_formula_moiety 'C18 H15 F N2 O3 S'
_chemical_formula_sum 'C18 H15 F N2 O3 S'
_chemical_formula_weight 358.38
_space_group_crystal_system orthorhombic
_space_group_IT_number 61
_space_group_name_Hall '-P 2ac 2ab'
_space_group_name_H-M_alt 'P b c a'
_atom_sites_solution_hydrogens geom
_atom_sites_solution_primary dual
_audit_creation_date 2022-07-21
_audit_creation_method
;
Olex2 1.3
(compiled 2020.07.31 svn.rc2a77460 for OlexSys, GUI svn.r6145)
;
_audit_update_record
;
2022-12-28 deposited with the CCDC.	2023-01-25 downloaded from the CCDC.
;
_cell_angle_alpha 90
_cell_angle_beta 90
_cell_angle_gamma 90
_cell_formula_units_Z 8
_cell_length_a 8.17910(10)
_cell_length_b 19.9839(3)
_cell_length_c 20.2957(3)
_cell_measurement_reflns_used 8521
_cell_measurement_temperature 298.98(10)
_cell_measurement_theta_max 77.0520
_cell_measurement_theta_min 4.3720
_cell_volume 3317.34(8)
_computing_cell_refinement 'CrysAlisPro 1.171.41.122a (Rigaku OD, 2021)'
_computing_data_collection 'CrysAlisPro 1.171.41.122a (Rigaku OD, 2021)'
_computing_data_reduction 'CrysAlisPro 1.171.41.122a (Rigaku OD, 2021)'
_computing_molecular_graphics 'Olex2 1.3 (Dolomanov et al., 2009)'
_computing_publication_material 'Olex2 1.3 (Dolomanov et al., 2009)'
_computing_structure_refinement 'SHELXL 2018/3 (Sheldrick, 2015)'
_computing_structure_solution 'SHELXT 2018/2 (Sheldrick, 2018)'
_diffrn_ambient_environment air
_diffrn_ambient_temperature 298.98(10)
_diffrn_detector 'Hybrid Pixel Array Detector'
_diffrn_detector_area_resol_mean 10.0000
_diffrn_detector_type HyPix
_diffrn_measured_fraction_theta_full 1.000
_diffrn_measured_fraction_theta_max 0.934
_diffrn_measurement_details
;
List of Runs (angles in degrees, time in seconds):

  # Type    Start    End  Width  t~exp~   \w     \q     \k     \f   Frames
#--------------------------------------------------------------------------
  1  \w     37.00  62.00   0.50    0.46    --  108.86 -57.00 150.00   50
  2  \w     40.00  65.00   0.50    0.46    --  108.86 -57.00 120.00   50
  3  \w     39.00  64.00   0.50    0.46    --  108.86 -57.00  60.00   50
  4  \w     37.00  62.00   0.50    0.46    --  108.86 -57.00 -60.00   50
  5  \w     38.00  63.00   0.50    0.46    --  108.86 -57.00 -90.00   50
  6  \w     41.00  66.00   0.50    0.46    --  108.86 -57.00-120.00   50
  7  \w    109.00 178.00   0.50    0.46    --  108.86  88.00  -9.00  138
  8  \w    -71.00  -3.00   0.50    0.12    --  -48.55  82.00-112.00  136
  9  \w    -66.00 -32.00   0.50    0.46    --  -91.75  57.00 -60.00   68
 10  \w    -61.00 -19.00   0.50    0.46    --  -91.75  57.00  60.00   84
 11  \w   -157.00 -79.00   0.50    0.46    --  -91.75 -55.00 -15.00  156
 12  \w   -138.00 -90.00   0.50    0.46    --  -91.75 -82.00 126.00   96
 13  \w   -114.00 -87.00   0.50    0.12    --  -48.55-125.00  30.00   54
 14  \w   -119.00 -74.00   0.50    0.12    --  -48.55-125.00 -90.00   90
 15  \w   -121.00 -81.00   0.50    0.12    --  -48.55-125.00-120.00   80
;
_diffrn_measurement_device 'four-circle diffractometer'
_diffrn_measurement_device_type 'XtaLAB Synergy, Dualflex, HyPix'
_diffrn_measurement_method '\w scans'
_diffrn_orient_matrix_type 'CrysAlisPro convention (1999,Acta A55,543-557)'
_diffrn_orient_matrix_UB_11 -0.0686793000
_diffrn_orient_matrix_UB_12 -0.0666478000
_diffrn_orient_matrix_UB_13 0.0262076000
_diffrn_orient_matrix_UB_21 -0.1033737000
_diffrn_orient_matrix_UB_22 -0.0077380000
_diffrn_orient_matrix_UB_23 -0.0630323000
_diffrn_orient_matrix_UB_31 0.1416964000
_diffrn_orient_matrix_UB_32 -0.0379510000
_diffrn_orient_matrix_UB_33 -0.0331964000
_diffrn_radiation_monochromator mirror
_diffrn_radiation_probe x-ray
_diffrn_radiation_type 'Cu K\a'
_diffrn_radiation_wavelength 1.54184
_diffrn_reflns_av_R_equivalents 0.0329
_diffrn_reflns_av_unetI/netI 0.0294
_diffrn_reflns_Laue_measured_fraction_full 1.000
_diffrn_reflns_Laue_measured_fraction_max 0.934
_diffrn_reflns_limit_h_max 9
_diffrn_reflns_limit_h_min -6
_diffrn_reflns_limit_k_max 24
_diffrn_reflns_limit_k_min -23
_diffrn_reflns_limit_l_max 24
_diffrn_reflns_limit_l_min -24
_diffrn_reflns_number 12990
_diffrn_reflns_point_group_measured_fraction_full 1.000
_diffrn_reflns_point_group_measured_fraction_max 0.934
_diffrn_reflns_theta_full 67.684
_diffrn_reflns_theta_max 77.372
_diffrn_reflns_theta_min 4.357
_diffrn_source 'micro-focus sealed X-ray tube'
_diffrn_source_type 'PhotonJet (Cu) X-ray Source'
_exptl_absorpt_coefficient_mu 2.015
_exptl_absorpt_correction_T_max 1.00000
_exptl_absorpt_correction_T_min 0.69836
_exptl_absorpt_correction_type multi-scan
_exptl_absorpt_process_details
;
CrysAlisPro 1.171.41.122a (Rigaku Oxford Diffraction, 2021)
Empirical absorption correction using spherical harmonics,
implemented in SCALE3 ABSPACK scaling algorithm.
;
_exptl_crystal_colour colourless
_exptl_crystal_colour_primary colourless
_exptl_crystal_density_diffrn 1.435
_exptl_crystal_description block
_exptl_crystal_F_000 1488
_refine_diff_density_max 0.178
_refine_diff_density_min -0.183
_refine_diff_density_rms 0.036
_refine_ls_extinction_coef 0.00106(12)
_refine_ls_extinction_expression Fc^*^=kFc[1+0.001xFc^2^\l^3^/sin(2\q)]^-1/4^
_refine_ls_extinction_method 'SHELXL-2018/3 (Sheldrick 2018)'
_refine_ls_goodness_of_fit_ref 1.056
_refine_ls_hydrogen_treatment constr
_refine_ls_matrix_type full
_refine_ls_number_parameters 228
_refine_ls_number_reflns 3297
_refine_ls_number_restraints 0
_refine_ls_restrained_S_all 1.056
_refine_ls_R_factor_all 0.0392
_refine_ls_R_factor_gt 0.0349
_refine_ls_shift/su_max 0.001
_refine_ls_shift/su_mean 0.000
_refine_ls_structure_factor_coef Fsqd
_refine_ls_weighting_details 'w=1/[\s^2^(Fo^2^)+(0.0467P)^2^+0.7843P] where P=(Fo^2^+2Fc^2^)/3'
_refine_ls_weighting_scheme calc
_refine_ls_wR_factor_gt 0.0953
_refine_ls_wR_factor_ref 0.0986
_reflns_Friedel_coverage 0.000
_reflns_number_gt 2917
_reflns_number_total 3297
_reflns_threshold_expression 'I > 2\s(I)'
_cod_data_source_file d2ob02334b2.cif
_cod_data_source_block exp_3718_auto
_cod_depositor_comments 'Adding full bibliography for 7159119--7159120.cif.'
_cod_database_code 7159120
_shelx_shelxl_version_number 2018/3
_shelx_space_group_comment
;
The symmetry employed for this shelxl refinement is uniquely defined
by the following loop, which should always be used as a source of
symmetry information in preference to the above space-group names.
They are only intended as comments.
;
_reflns_odcompleteness_completeness 99.88
_reflns_odcompleteness_iscentric 1
_reflns_odcompleteness_theta 66.97
_olex2_refinement_description
;
1. Fixed Uiso
 At 1.2 times of:
  All C(H) groups, All C(H,H) groups
 At 1.5 times of:
  All C(H,H,H) groups
2.a Ternary CH refined with riding coordinates:
 C00B(H00B)
2.b Secondary CH2 refined with riding coordinates:
 C00H(H00A,H00D)
2.c Aromatic/amide H refined with riding coordinates:
 C00C(H00C), C00F(H00F), C00G(H00G), C00J(H00J), C00K(H00K), C00M(H00M),
 C00N(H00N), C00O(H00O), C00P(H00P)
2.d Idealised Me refined as rotating group:
 C00L(H00E,H00H,H00I)
;
_olex2_submission_special_instructions 'No special instructions were received'
_oxdiff_exptl_absorpt_empirical_details
;
Empirical correction (ABSPACK) includes:
- Absorption correction using spherical harmonics
- Frame scaling
;
_oxdiff_exptl_absorpt_empirical_full_max 1.420
_oxdiff_exptl_absorpt_empirical_full_min 0.781

loop_
_space_group_symop_operation_xyz
'x, y, z'
'-x+1/2, -y, z+1/2'
'-x, y+1/2, -z+1/2'
'x+1/2, -y+1/2, -z'
'-x, -y, -z'
'x-1/2, y, -z-1/2'
'x, -y-1/2, z-1/2'
'-x-1/2, y-1/2, z'

loop_
_atom_site_label
_atom_site_type_symbol
_atom_site_fract_x
_atom_site_fract_y
_atom_site_fract_z
_atom_site_U_iso_or_equiv
_atom_site_adp_type
_atom_site_occupancy
_atom_site_site_symmetry_order
_atom_site_calc_flag
_atom_site_refinement_flags_posn
_atom_site_refinement_flags_adp
_atom_site_refinement_flags_occupancy
_atom_site_disorder_assembly
_atom_site_disorder_group
S01 S 0.07242(5) 0.69103(2) 0.44211(2) 0.05026(15) Uani 1 1 d . . . . .
F002 F 0.47584(14) 0.46893(5) 0.29583(6) 0.0708(3) Uani 1 1 d . . . . .
O003 O 0.38152(17) 0.75436(6) 0.23851(5) 0.0585(3) Uani 1 1 d . . . . .
N004 N 0.24788(14) 0.72640(6) 0.33300(5) 0.0375(3) Uani 1 1 d . . . . .
O005 O 0.13932(18) 0.79120(7) 0.52076(6) 0.0650(4) Uani 1 1 d . . . . .
O006 O 0.17185(17) 0.89398(6) 0.49062(6) 0.0636(3) Uani 1 1 d . . . . .
N007 N 0.17143(15) 0.83327(7) 0.47841(7) 0.0469(3) Uani 1 1 d . . . . .
C008 C 0.30192(17) 0.65805(7) 0.32456(7) 0.0369(3) Uani 1 1 d . . . . .
C009 C 0.18588(16) 0.74767(7) 0.39456(7) 0.0375(3) Uani 1 1 d . . . . .
C00A C 0.21596(17) 0.81172(7) 0.41392(7) 0.0398(3) Uani 1 1 d . . . . .
C00B C 0.28684(18) 0.86452(7) 0.36946(7) 0.0416(3) Uani 1 1 d . . . . .
H00B H 0.223542 0.905435 0.377053 0.050 Uiso 1 1 calc R U . . .
C00C C 0.25272(18) 0.62218(7) 0.26979(7) 0.0425(3) Uani 1 1 d . . . . .
H00C H 0.180546 0.641101 0.239679 0.051 Uiso 1 1 calc R U . . .
C00D C 0.46388(18) 0.88103(7) 0.38589(7) 0.0427(3) Uani 1 1 d . . . . .
C00E C 0.30199(19) 0.77251(7) 0.28553(7) 0.0420(3) Uani 1 1 d . . . . .
C00F C 0.40782(19) 0.63038(8) 0.37010(8) 0.0448(3) Uani 1 1 d . . . . .
H00F H 0.440995 0.655078 0.406564 0.054 Uiso 1 1 calc R U . . .
C00G C 0.3115(2) 0.55791(8) 0.25998(8) 0.0488(4) Uani 1 1 d . . . . .
H00G H 0.281003 0.533295 0.223073 0.059 Uiso 1 1 calc R U . . .
C00H C 0.2547(2) 0.84350(7) 0.29823(7) 0.0466(4) Uani 1 1 d . . . . .
H00A H 0.139452 0.849187 0.288479 0.056 Uiso 1 1 calc R U . . .
H00D H 0.315956 0.872487 0.268888 0.056 Uiso 1 1 calc R U . . .
C00I C 0.41551(19) 0.53158(7) 0.30605(9) 0.0489(4) Uani 1 1 d . . . . .
C00J C 0.4643(2) 0.56567(8) 0.36113(9) 0.0521(4) Uani 1 1 d . . . . .
H00J H 0.533618 0.545876 0.391774 0.062 Uiso 1 1 calc R U . . .
C00K C 0.5890(2) 0.83491(9) 0.37808(9) 0.0518(4) Uani 1 1 d . . . . .
H00K H 0.565847 0.792783 0.360990 0.062 Uiso 1 1 calc R U . . .
C00L C -0.0332(2) 0.64194(9) 0.38095(9) 0.0587(4) Uani 1 1 d . . . . .
H00E H -0.050411 0.668538 0.342169 0.088 Uiso 1 1 calc R U . . .
H00H H -0.136892 0.627733 0.398182 0.088 Uiso 1 1 calc R U . . .
H00I H 0.031294 0.603411 0.369918 0.088 Uiso 1 1 calc R U . . .
C00M C 0.5026(2) 0.94322(9) 0.41177(11) 0.0642(5) Uani 1 1 d . . . . .
H00M H 0.420825 0.975109 0.416996 0.077 Uiso 1 1 calc R U . . .
C00N C 0.7477(2) 0.85086(10) 0.39542(10) 0.0612(5) Uani 1 1 d . . . . .
H00N H 0.830607 0.819606 0.389336 0.073 Uiso 1 1 calc R U . . .
C00O C 0.7839(2) 0.91232(10) 0.42149(11) 0.0677(5) Uani 1 1 d . . . . .
H00O H 0.890742 0.922637 0.433372 0.081 Uiso 1 1 calc R U . . .
C00P C 0.6619(3) 0.95853(10) 0.43000(13) 0.0780(6) Uani 1 1 d . . . . .
H00P H 0.685888 1.000194 0.447992 0.094 Uiso 1 1 calc R U . . .

loop_
_atom_site_aniso_label
_atom_site_aniso_U_11
_atom_site_aniso_U_22
_atom_site_aniso_U_33
_atom_site_aniso_U_23
_atom_site_aniso_U_13
_atom_site_aniso_U_12
S01 0.0543(3) 0.0563(3) 0.0401(2) 0.00180(16) 0.00702(16) -0.00800(17)
F002 0.0734(7) 0.0363(5) 0.1026(9) -0.0029(5) 0.0120(6) 0.0045(5)
O003 0.0831(9) 0.0497(6) 0.0429(6) 0.0002(5) 0.0175(6) -0.0006(6)
N004 0.0415(6) 0.0371(6) 0.0338(5) -0.0005(5) -0.0002(5) 0.0014(5)
O005 0.0819(9) 0.0705(8) 0.0425(6) -0.0063(6) 0.0141(6) -0.0023(7)
O006 0.0674(8) 0.0584(7) 0.0650(8) -0.0239(6) 0.0061(6) 0.0009(6)
N007 0.0381(6) 0.0557(8) 0.0470(7) -0.0133(6) 0.0004(5) 0.0019(6)
C008 0.0358(7) 0.0368(7) 0.0380(7) -0.0007(5) 0.0007(5) -0.0008(5)
C009 0.0330(6) 0.0452(7) 0.0343(7) -0.0009(6) -0.0010(5) 0.0024(6)
C00A 0.0331(7) 0.0465(8) 0.0397(7) -0.0051(6) -0.0003(6) 0.0037(6)
C00B 0.0415(8) 0.0377(7) 0.0455(8) -0.0026(6) -0.0033(6) 0.0052(6)
C00C 0.0411(8) 0.0448(8) 0.0416(7) -0.0028(6) -0.0036(6) -0.0033(6)
C00D 0.0425(8) 0.0414(7) 0.0442(8) 0.0043(6) 0.0007(6) -0.0009(6)
C00E 0.0492(8) 0.0415(7) 0.0352(7) 0.0016(6) -0.0018(6) -0.0005(6)
C00F 0.0443(8) 0.0464(8) 0.0437(8) -0.0013(6) -0.0065(6) 0.0006(6)
C00G 0.0495(9) 0.0437(8) 0.0532(9) -0.0105(7) 0.0039(7) -0.0086(7)
C00H 0.0546(9) 0.0418(8) 0.0435(8) 0.0030(6) -0.0065(7) 0.0036(6)
C00I 0.0452(8) 0.0327(7) 0.0687(10) 0.0022(7) 0.0107(7) -0.0024(6)
C00J 0.0498(9) 0.0477(8) 0.0587(10) 0.0082(7) -0.0049(7) 0.0057(7)
C00K 0.0465(9) 0.0519(9) 0.0571(9) -0.0043(7) -0.0023(7) 0.0047(7)
C00L 0.0569(10) 0.0621(10) 0.0570(10) 0.0008(8) 0.0055(8) -0.0199(8)
C00M 0.0542(10) 0.0420(9) 0.0964(14) -0.0049(9) -0.0042(10) -0.0033(7)
C00N 0.0424(9) 0.0727(12) 0.0685(11) 0.0044(9) -0.0002(8) 0.0055(8)
C00O 0.0459(10) 0.0727(12) 0.0847(14) 0.0147(11) -0.0046(9) -0.0152(9)
C00P 0.0634(12) 0.0541(10) 0.1165(18) -0.0053(11) -0.0091(12) -0.0186(9)

loop_
_atom_type_symbol
_atom_type_description
_atom_type_scat_dispersion_real
_atom_type_scat_dispersion_imag
_atom_type_scat_source
C C 0.0181 0.0091 'International Tables Vol C Tables 4.2.6.8 and 6.1.1.4'
H H 0.0000 0.0000 'International Tables Vol C Tables 4.2.6.8 and 6.1.1.4'
F F 0.0727 0.0534 'International Tables Vol C Tables 4.2.6.8 and 6.1.1.4'
N N 0.0311 0.0180 'International Tables Vol C Tables 4.2.6.8 and 6.1.1.4'
O O 0.0492 0.0322 'International Tables Vol C Tables 4.2.6.8 and 6.1.1.4'
S S 0.3331 0.5567 'International Tables Vol C Tables 4.2.6.8 and 6.1.1.4'

loop_
_geom_angle_atom_site_label_1
_geom_angle_atom_site_label_2
_geom_angle_atom_site_label_3
_geom_angle
_geom_angle_site_symmetry_1
_geom_angle_site_symmetry_3
_geom_angle_publ_flag
C009 S01 C00L 103.06(7) . . ?
C009 N004 C008 119.90(11) . . ?
C00E N004 C008 116.24(11) . . ?
C00E N004 C009 121.46(12) . . ?
O005 N007 O006 122.02(13) . . ?
O005 N007 C00A 119.31(13) . . ?
O006 N007 C00A 118.62(14) . . ?
C00C C008 N004 119.74(12) . . ?
C00F C008 N004 119.36(12) . . ?
C00F C008 C00C 120.84(13) . . ?
N004 C009 S01 118.82(10) . . ?
C00A C009 S01 122.95(11) . . ?
C00A C009 N004 118.23(13) . . ?
N007 C00A C00B 115.94(12) . . ?
C009 C00A N007 120.19(13) . . ?
C009 C00A C00B 123.77(13) . . ?
C00A C00B H00B 106.7 . . ?
C00A C00B C00D 112.78(12) . . ?
C00A C00B C00H 107.96(12) . . ?
C00D C00B H00B 106.7 . . ?
C00D C00B C00H 115.49(13) . . ?
C00H C00B H00B 106.7 . . ?
C008 C00C H00C 120.2 . . ?
C008 C00C C00G 119.68(14) . . ?
C00G C00C H00C 120.2 . . ?
C00K C00D C00B 122.21(14) . . ?
C00M C00D C00B 119.66(14) . . ?
C00M C00D C00K 118.09(15) . . ?
O003 C00E N004 120.89(13) . . ?
O003 C00E C00H 124.06(14) . . ?
N004 C00E C00H 115.05(13) . . ?
C008 C00F H00F 120.2 . . ?
C008 C00F C00J 119.64(14) . . ?
C00J C00F H00F 120.2 . . ?
C00C C00G H00G 120.9 . . ?
C00I C00G C00C 118.26(14) . . ?
C00I C00G H00G 120.9 . . ?
C00B C00H H00A 109.1 . . ?
C00B C00H H00D 109.1 . . ?
C00E C00H C00B 112.33(12) . . ?
C00E C00H H00A 109.1 . . ?
C00E C00H H00D 109.1 . . ?
H00A C00H H00D 107.9 . . ?
F002 C00I C00G 118.33(15) . . ?
F002 C00I C00J 118.46(15) . . ?
C00J C00I C00G 123.20(14) . . ?
C00F C00J H00J 120.8 . . ?
C00I C00J C00F 118.36(15) . . ?
C00I C00J H00J 120.8 . . ?
C00D C00K H00K 119.6 . . ?
C00N C00K C00D 120.72(17) . . ?
C00N C00K H00K 119.6 . . ?
S01 C00L H00E 109.5 . . ?
S01 C00L H00H 109.5 . . ?
S01 C00L H00I 109.5 . . ?
H00E C00L H00H 109.5 . . ?
H00E C00L H00I 109.5 . . ?
H00H C00L H00I 109.5 . . ?
C00D C00M H00M 119.6 . . ?
C00D C00M C00P 120.87(18) . . ?
C00P C00M H00M 119.6 . . ?
C00K C00N H00N 119.7 . . ?
C00O C00N C00K 120.51(18) . . ?
C00O C00N H00N 119.7 . . ?
C00N C00O H00O 120.1 . . ?
C00N C00O C00P 119.74(18) . . ?
C00P C00O H00O 120.1 . . ?
C00M C00P H00P 120.0 . . ?
C00O C00P C00M 120.05(19) . . ?
C00O C00P H00P 120.0 . . ?

loop_
_geom_bond_atom_site_label_1
_geom_bond_atom_site_label_2
_geom_bond_distance
_geom_bond_site_symmetry_2
_geom_bond_publ_flag
S01 C009 1.7533(15) . ?
S01 C00L 1.8028(18) . ?
F002 C00I 1.3615(17) . ?
O003 C00E 1.2105(18) . ?
N004 C008 1.4459(17) . ?
N004 C009 1.4137(17) . ?
N004 C00E 1.4048(18) . ?
O005 N007 1.2306(18) . ?
O006 N007 1.2384(17) . ?
N007 C00A 1.4253(19) . ?
C008 C00C 1.383(2) . ?
C008 C00F 1.382(2) . ?
C009 C00A 1.361(2) . ?
C00A C00B 1.504(2) . ?
C00B H00B 0.9800 . ?
C00B C00D 1.522(2) . ?
C00B C00H 1.528(2) . ?
C00C H00C 0.9300 . ?
C00C C00G 1.386(2) . ?
C00D C00K 1.386(2) . ?
C00D C00M 1.386(2) . ?
C00E C00H 1.493(2) . ?
C00F H00F 0.9300 . ?
C00F C00J 1.385(2) . ?
C00G H00G 0.9300 . ?
C00G C00I 1.370(2) . ?
C00H H00A 0.9700 . ?
C00H H00D 0.9700 . ?
C00I C00J 1.369(2) . ?
C00J H00J 0.9300 . ?
C00K H00K 0.9300 . ?
C00K C00N 1.383(3) . ?
C00L H00E 0.9600 . ?
C00L H00H 0.9600 . ?
C00L H00I 0.9600 . ?
C00M H00M 0.9300 . ?
C00M C00P 1.389(3) . ?
C00N H00N 0.9300 . ?
C00N C00O 1.370(3) . ?
C00O H00O 0.9300 . ?
C00O C00P 1.370(3) . ?
C00P H00P 0.9300 . ?

loop_
_geom_torsion_atom_site_label_1
_geom_torsion_atom_site_label_2
_geom_torsion_atom_site_label_3
_geom_torsion_atom_site_label_4
_geom_torsion
_geom_torsion_site_symmetry_1
_geom_torsion_site_symmetry_2
_geom_torsion_site_symmetry_3
_geom_torsion_site_symmetry_4
_geom_torsion_publ_flag
S01 C009 C00A N007 7.43(19) . . . . ?
S01 C009 C00A C00B -168.91(11) . . . . ?
F002 C00I C00J C00F 177.50(14) . . . . ?
O003 C00E C00H C00B -133.03(16) . . . . ?
N004 C008 C00C C00G 176.61(13) . . . . ?
N004 C008 C00F C00J -177.88(14) . . . . ?
N004 C009 C00A N007 -173.21(12) . . . . ?
N004 C009 C00A C00B 10.4(2) . . . . ?
N004 C00E C00H C00B 46.64(19) . . . . ?
O005 N007 C00A C009 15.7(2) . . . . ?
O005 N007 C00A C00B -167.67(14) . . . . ?
O006 N007 C00A C009 -166.76(14) . . . . ?
O006 N007 C00A C00B 9.86(19) . . . . ?
N007 C00A C00B C00D 76.54(16) . . . . ?
N007 C00A C00B C00H -154.64(12) . . . . ?
C008 N004 C009 S01 -34.85(16) . . . . ?
C008 N004 C009 C00A 145.76(13) . . . . ?
C008 N004 C00E O003 4.0(2) . . . . ?
C008 N004 C00E C00H -175.64(12) . . . . ?
C008 C00C C00G C00I 1.0(2) . . . . ?
C008 C00F C00J C00I 1.5(2) . . . . ?
C009 N004 C008 C00C 133.14(14) . . . . ?
C009 N004 C008 C00F -49.55(18) . . . . ?
C009 N004 C00E O003 166.42(14) . . . . ?
C009 N004 C00E C00H -13.27(19) . . . . ?
C009 C00A C00B C00D -106.97(16) . . . . ?
C009 C00A C00B C00H 21.84(19) . . . . ?
C00A C00B C00D C00K 65.81(19) . . . . ?
C00A C00B C00D C00M -111.84(17) . . . . ?
C00A C00B C00H C00E -48.74(17) . . . . ?
C00B C00D C00K C00N -177.96(16) . . . . ?
C00B C00D C00M C00P 177.05(19) . . . . ?
C00C C008 C00F C00J -0.6(2) . . . . ?
C00C C00G C00I F002 -178.74(14) . . . . ?
C00C C00G C00I C00J -0.1(2) . . . . ?
C00D C00B C00H C00E 78.53(17) . . . . ?
C00D C00K C00N C00O 0.9(3) . . . . ?
C00D C00M C00P C00O 1.1(4) . . . . ?
C00E N004 C008 C00C -64.19(18) . . . . ?
C00E N004 C008 C00F 113.11(15) . . . . ?
C00E N004 C009 S01 163.41(11) . . . . ?
C00E N004 C009 C00A -15.98(19) . . . . ?
C00F C008 C00C C00G -0.7(2) . . . . ?
C00G C00I C00J C00F -1.2(3) . . . . ?
C00H C00B C00D C00K -59.0(2) . . . . ?
C00H C00B C00D C00M 123.36(17) . . . . ?
C00K C00D C00M C00P -0.7(3) . . . . ?
C00K C00N C00O C00P -0.5(3) . . . . ?
C00L S01 C009 N004 -33.81(13) . . . . ?
C00L S01 C009 C00A 145.54(13) . . . . ?
C00M C00D C00K C00N -0.3(3) . . . . ?
C00N C00O C00P C00M -0.5(4) . . . . ?
